data_4106054
loop_
_publ_author_name
'Keiji Mori'
'Kensuke Ehara'
'Kazuki Kurihara'
'Takahiko Akiyama'

_publ_section_title
;
 Selective Activation of Enantiotopic C(sp3)-Hydrogen by Means of Chiral
 Phosphoric Acid: Asymmetric Synthesis of Tetrahydroquinoline Derivatives
;
_journal_name_full 'Journal of the American Chemical Society'
_journal_page_first 6166
_journal_page_last 6169
_journal_paper_doi 10.1021/ja2014955
_journal_volume 133
_journal_year 2011
_chemical_absolute_configuration ad
_chemical_formula_sum 'C26 H24 Br N O4'
_chemical_formula_weight 494.37
_chemical_name_systematic
; 
 ? 
;
_space_group_IT_number 4
_symmetry_cell_setting monoclinic
_symmetry_space_group_name_Hall 'P 2yb'
_symmetry_space_group_name_H-M 'P 1 21 1'
_atom_sites_solution_hydrogens geom
_atom_sites_solution_primary direct
_atom_sites_solution_secondary difmap
_audit_creation_method SHELXL-97
_cell_angle_alpha 90.00
_cell_angle_beta 92.121(3)
_cell_angle_gamma 90.00
_cell_formula_units_Z 4
_cell_length_a 14.167(4)
_cell_length_b 9.762(2)
_cell_length_c 16.468(4)
_cell_measurement_reflns_used 3658
_cell_measurement_temperature 123
_cell_measurement_theta_max 26.47
_cell_measurement_theta_min 2.43
_cell_volume 2275.9(10)
_computing_cell_refinement 'APEX2 (Bruker AXS, 2006)'
_computing_data_collection 'APEX2 (Bruker AXS, 2006)'
_computing_data_reduction 'SAINT (Bruker AXS, 2004)'
_computing_molecular_graphics 'XSHEL (Bruker AXS,2002)'
_computing_publication_material 'XCIF (Bruker AXS, 2001)'
_computing_structure_refinement 'SHELXL-97 (Sheldrick, 1997)'
_computing_structure_solution 'SHELXS-97 (Sheldrick, 1997)'
_diffrn_ambient_temperature 123
_diffrn_detector_area_resol_mean 8.333
_diffrn_measured_fraction_theta_full 0.951
_diffrn_measured_fraction_theta_max 0.951
_diffrn_measurement_device_type 'Bruker APEXII CCD area detector'
_diffrn_measurement_method 'phi and omega scans'
_diffrn_radiation_monochromator 'Bruker Helios multilayer confocal mirror'
_diffrn_radiation_source 'Bruker TXS fine-focus rotating anode'
_diffrn_radiation_type MoK\a
_diffrn_radiation_wavelength 0.71073
_diffrn_reflns_av_R_equivalents 0.0257
_diffrn_reflns_av_sigmaI/netI 0.0916
_diffrn_reflns_limit_h_max 18
_diffrn_reflns_limit_h_min -17
_diffrn_reflns_limit_k_max 12
_diffrn_reflns_limit_k_min -12
_diffrn_reflns_limit_l_max 16
_diffrn_reflns_limit_l_min -21
_diffrn_reflns_number 12092
_diffrn_reflns_theta_full 27.52
_diffrn_reflns_theta_max 27.52
_diffrn_reflns_theta_min 1.44
_exptl_absorpt_coefficient_mu 1.839
_exptl_absorpt_correction_T_max 0.8668
_exptl_absorpt_correction_T_min 0.7099
_exptl_absorpt_correction_type empirical
_exptl_absorpt_process_details
;
SADABS Sheldrick 1996
;
_exptl_crystal_colour colorless
_exptl_crystal_density_diffrn 1.443
_exptl_crystal_description plate
_exptl_crystal_F_000 1016
_exptl_crystal_size_max 0.20
_exptl_crystal_size_mid 0.08
_exptl_crystal_size_min 0.08
_refine_diff_density_max 0.983
_refine_diff_density_min -0.711
_refine_diff_density_rms 0.080
_refine_ls_abs_structure_details 'Flack H D (1983), Acta Cryst. A39, 876-881'
_refine_ls_abs_structure_Flack 0.011(7)
_refine_ls_extinction_method none
_refine_ls_goodness_of_fit_ref 0.975
_refine_ls_hydrogen_treatment constr
_refine_ls_matrix_type full
_refine_ls_number_parameters 581
_refine_ls_number_reflns 8668
_refine_ls_number_restraints 1
_refine_ls_restrained_S_all 0.975
_refine_ls_R_factor_all 0.0625
_refine_ls_R_factor_gt 0.0428
_refine_ls_shift/su_max 0.001
_refine_ls_shift/su_mean 0.000
_refine_ls_structure_factor_coef Fsqd
_refine_ls_weighting_details 'calc w=1/[\s^2^(Fo^2^)+(0.0000P)^2^+0.0000P] where P=(Fo^2^+2Fc^2^)/3'
_refine_ls_weighting_scheme calc
_refine_ls_wR_factor_gt 0.0839
_refine_ls_wR_factor_ref 0.0904
_reflns_number_gt 6849
_reflns_number_total 8668
_reflns_threshold_expression >2sigma(I)
_cod_data_source_file ja2014955_si_001.cif
_cod_data_source_block shelxl
_cod_original_cell_volume 2276.0(10)
_cod_original_sg_symbol_H-M 'P 1 21 1 '
_cod_database_code 4106054

loop_
_symmetry_equiv_pos_as_xyz
'x, y, z'
'-x, y+1/2, -z'

loop_
_atom_site_label
_atom_site_type_symbol
_atom_site_fract_x
_atom_site_fract_y
_atom_site_fract_z
_atom_site_U_iso_or_equiv
_atom_site_adp_type
_atom_site_occupancy
_atom_site_symmetry_multiplicity
_atom_site_calc_flag
_atom_site_refinement_flags
Br1 Br 0.39598(2) 0.16779(4) 0.31516(3) 0.02608(12) Uani 1 1 d .
Br2 Br 0.60230(3) 0.40318(4) 0.19668(3) 0.02942(13) Uani 1 1 d .
C1 C 0.8241(2) 0.1851(4) 0.4873(2) 0.0148(8) Uani 1 1 d .
H1 H 0.8427 0.0920 0.5075 0.018 Uiso 1 1 calc R
C2 C 0.7833(2) 0.2647(4) 0.5599(2) 0.0157(8) Uani 1 1 d .
C3 C 0.7306(2) 0.3927(4) 0.5280(2) 0.0180(8) Uani 1 1 d .
H3A H 0.7078 0.4477 0.5739 0.022 Uiso 1 1 calc R
H3B H 0.7730 0.4505 0.4960 0.022 Uiso 1 1 calc R
C4 C 0.6478(2) 0.3427(4) 0.4748(2) 0.0158(8) Uani 1 1 d .
C5 C 0.5595(2) 0.4033(4) 0.4757(2) 0.0199(8) Uani 1 1 d .
H5 H 0.5501 0.4789 0.5108 0.024 Uiso 1 1 calc R
C6 C 0.4840(3) 0.3560(4) 0.4265(2) 0.0204(9) Uani 1 1 d .
H6 H 0.4242 0.4000 0.4258 0.025 Uiso 1 1 calc R
C7 C 0.4999(2) 0.2429(4) 0.3790(2) 0.0195(9) Uani 1 1 d .
C8 C 0.5858(2) 0.1757(5) 0.3770(2) 0.0186(8) Uani 1 1 d .
H8 H 0.5932 0.0964 0.3444 0.022 Uiso 1 1 calc R
C9 C 0.6625(2) 0.2290(4) 0.4249(2) 0.0173(8) Uani 1 1 d .
C10 C 0.7744(2) 0.0777(4) 0.3554(2) 0.0181(9) Uani 1 1 d .
H10A H 0.8432 0.0852 0.3479 0.022 Uiso 1 1 calc R
H10B H 0.7421 0.1137 0.3055 0.022 Uiso 1 1 calc R
C11 C 0.7499(2) -0.0741(4) 0.3623(2) 0.0180(9) Uani 1 1 d .
C12 C 0.6938(2) -0.1248(4) 0.4226(2) 0.0213(9) Uani 1 1 d .
H12 H 0.6726 -0.0651 0.4636 0.026 Uiso 1 1 calc R
C13 C 0.6684(3) -0.2620(4) 0.4235(3) 0.0270(10) Uani 1 1 d .
H13 H 0.6300 -0.2958 0.4652 0.032 Uiso 1 1 calc R
C14 C 0.6988(3) -0.3495(5) 0.3639(2) 0.0273(10) Uani 1 1 d .
H14 H 0.6803 -0.4431 0.3641 0.033 Uiso 1 1 calc R
C15 C 0.7561(3) -0.3013(5) 0.3041(3) 0.0296(11) Uani 1 1 d .
H15 H 0.7782 -0.3617 0.2638 0.036 Uiso 1 1 calc R
C16 C 0.7811(3) -0.1633(4) 0.3036(2) 0.0224(9) Uani 1 1 d .
H16 H 0.8201 -0.1298 0.2623 0.027 Uiso 1 1 calc R
C17 C 0.9126(3) 0.2524(4) 0.4549(2) 0.0214(9) Uani 1 1 d .
C18 C 0.9084(3) 0.3509(4) 0.3936(3) 0.0271(10) Uani 1 1 d .
H18 H 0.8487 0.3785 0.3710 0.032 Uiso 1 1 calc R
C19 C 0.9907(3) 0.4098(5) 0.3650(3) 0.0356(11) Uani 1 1 d .
H19 H 0.9865 0.4769 0.3232 0.043 Uiso 1 1 calc R
C20 C 1.0783(3) 0.3707(6) 0.3970(3) 0.0456(15) Uani 1 1 d .
H20 H 1.1343 0.4111 0.3777 0.055 Uiso 1 1 calc R
C21 C 1.0835(3) 0.2726(5) 0.4573(3) 0.0394(13) Uani 1 1 d .
H21 H 1.1436 0.2451 0.4789 0.047 Uiso 1 1 calc R
C22 C 1.0018(3) 0.2122(5) 0.4874(3) 0.0261(10) Uani 1 1 d .
H22 H 1.0066 0.1452 0.5292 0.031 Uiso 1 1 calc R
C23 C 0.7164(2) 0.1738(5) 0.6066(2) 0.0170(8) Uani 1 1 d .
C24 C 0.5981(3) 0.1744(7) 0.7041(3) 0.0395(15) Uani 1 1 d .
H24A H 0.5475 0.1411 0.6671 0.059 Uiso 1 1 calc R
H24B H 0.5715 0.2354 0.7446 0.059 Uiso 1 1 calc R
H24C H 0.6289 0.0963 0.7317 0.059 Uiso 1 1 calc R
C25 C 0.8653(3) 0.2988(4) 0.6206(2) 0.0190(9) Uani 1 1 d .
C26 C 0.9744(3) 0.4645(5) 0.6684(3) 0.0271(10) Uani 1 1 d .
H26A H 0.9594 0.4500 0.7254 0.041 Uiso 1 1 calc R
H26B H 0.9907 0.5609 0.6601 0.041 Uiso 1 1 calc R
H26C H 1.0280 0.4065 0.6548 0.041 Uiso 1 1 calc R
C27 C 0.1795(2) 0.4595(4) 0.0187(2) 0.0165(8) Uani 1 1 d .
H27 H 0.1626 0.3667 -0.0030 0.020 Uiso 1 1 calc R
C28 C 0.2809(2) 0.6638(5) -0.0150(2) 0.0199(8) Uani 1 1 d .
H28A H 0.3061 0.7206 -0.0591 0.024 Uiso 1 1 calc R
H28B H 0.2396 0.7216 0.0180 0.024 Uiso 1 1 calc R
C29 C 0.3605(2) 0.6055(4) 0.0371(2) 0.0172(8) Uani 1 1 d .
C30 C 0.4522(2) 0.6578(5) 0.0371(2) 0.0237(9) Uani 1 1 d .
H30 H 0.4653 0.7338 0.0033 0.028 Uiso 1 1 calc R
C31 C 0.5253(3) 0.6009(4) 0.0858(2) 0.0219(9) Uani 1 1 d .
H31 H 0.5873 0.6379 0.0862 0.026 Uiso 1 1 calc R
C32 C 0.5041(3) 0.4898(4) 0.1328(2) 0.0199(9) Uani 1 1 d .
C33 C 0.4139(2) 0.4321(4) 0.1346(2) 0.0170(9) Uani 1 1 d .
H33 H 0.4019 0.3542 0.1672 0.020 Uiso 1 1 calc R
C34 C 0.3413(2) 0.4935(4) 0.0865(2) 0.0185(9) Uani 1 1 d .
C35 C 0.2210(3) 0.3482(4) 0.1513(2) 0.0195(9) Uani 1 1 d .
H35A H 0.1518 0.3568 0.1564 0.023 Uiso 1 1 calc R
H35B H 0.2511 0.3804 0.2031 0.023 Uiso 1 1 calc R
C36 C 0.2439(2) 0.1978(4) 0.1420(2) 0.0186(9) Uani 1 1 d .
C37 C 0.3025(2) 0.1471(4) 0.0831(2) 0.0220(9) Uani 1 1 d .
H37 H 0.3267 0.2076 0.0437 0.026 Uiso 1 1 calc R
C38 C 0.3264(3) 0.0079(4) 0.0813(3) 0.0244(10) Uani 1 1 d .
H38 H 0.3668 -0.0258 0.0411 0.029 Uiso 1 1 calc R
C39 C 0.2911(3) -0.0798(5) 0.1382(2) 0.0266(11) Uani 1 1 d .
H39 H 0.3083 -0.1738 0.1380 0.032 Uiso 1 1 calc R
C40 C 0.2067(3) 0.1061(4) 0.1980(3) 0.0228(9) Uani 1 1 d .
H40 H 0.1650 0.1384 0.2376 0.027 Uiso 1 1 calc R
C41 C 0.0885(2) 0.5260(4) 0.0476(2) 0.0182(9) Uani 1 1 d .
C42 C 0.0870(3) 0.6157(4) 0.1129(2) 0.0236(9) Uani 1 1 d .
H42 H 0.1444 0.6388 0.1413 0.028 Uiso 1 1 calc R
C43 C 0.0018(3) 0.6726(5) 0.1375(2) 0.0301(10) Uani 1 1 d .
H43 H 0.0013 0.7345 0.1819 0.036 Uiso 1 1 calc R
C44 C -0.0823(3) 0.6373(5) 0.0958(3) 0.0304(12) Uani 1 1 d .
H44 H -0.1403 0.6751 0.1123 0.036 Uiso 1 1 calc R
C45 C -0.0820(3) 0.5481(5) 0.0311(3) 0.0294(11) Uani 1 1 d .
H45 H -0.1397 0.5265 0.0027 0.035 Uiso 1 1 calc R
C46 C 0.0025(3) 0.4891(4) 0.0068(2) 0.0230(10) Uani 1 1 d .
H46 H 0.0021 0.4250 -0.0366 0.028 Uiso 1 1 calc R
C47 C 0.2929(3) 0.4470(5) -0.0967(2) 0.0175(9) Uani 1 1 d .
C48 C 0.4219(3) 0.4447(5) -0.1831(2) 0.0283(12) Uani 1 1 d .
H48A H 0.4617 0.4013 -0.1404 0.042 Uiso 1 1 calc R
H48B H 0.4603 0.5077 -0.2144 0.042 Uiso 1 1 calc R
H48C H 0.3948 0.3742 -0.2192 0.042 Uiso 1 1 calc R
C49 C 0.2305(3) -0.0313(5) 0.1957(3) 0.0275(10) Uani 1 1 d .
H49 H 0.2050 -0.0928 0.2339 0.033 Uiso 1 1 calc R
C50 C 0.1474(2) 0.5834(4) -0.1135(2) 0.0164(9) Uani 1 1 d .
C51 C 0.2250(2) 0.5418(4) -0.0509(2) 0.0160(8) Uani 1 1 d .
C52 C 0.0514(3) 0.7588(5) -0.1672(3) 0.0363(12) Uani 1 1 d .
H52A H 0.0704 0.7408 -0.2228 0.055 Uiso 1 1 calc R
H52B H 0.0400 0.8571 -0.1605 0.055 Uiso 1 1 calc R
H52C H -0.0066 0.7081 -0.1568 0.055 Uiso 1 1 calc R
N1 N 0.75050(19) 0.1662(4) 0.42263(18) 0.0170(7) Uani 1 1 d .
N2 N 0.2491(2) 0.4404(3) 0.08706(19) 0.0185(8) Uani 1 1 d .
O1 O 0.71005(18) 0.0513(3) 0.59887(17) 0.0244(7) Uani 1 1 d .
O2 O 0.66718(18) 0.2488(3) 0.65821(17) 0.0245(7) Uani 1 1 d .
O3 O 0.89866(18) 0.2156(3) 0.66759(17) 0.0271(7) Uani 1 1 d .
O4 O 0.89236(17) 0.4287(3) 0.61622(16) 0.0216(7) Uani 1 1 d .
O5 O 0.29812(18) 0.3260(3) -0.08795(17) 0.0244(7) Uani 1 1 d .
O6 O 0.34542(17) 0.5214(3) -0.14568(16) 0.0235(6) Uani 1 1 d .
O7 O 0.12642(18) 0.7150(3) -0.10989(17) 0.0244(7) Uani 1 1 d .
O8 O 0.10994(18) 0.5026(3) -0.16027(17) 0.0246(7) Uani 1 1 d .

loop_
_atom_site_aniso_label
_atom_site_aniso_U_11
_atom_site_aniso_U_22
_atom_site_aniso_U_33
_atom_site_aniso_U_23
_atom_site_aniso_U_13
_atom_site_aniso_U_12
Br1 0.0123(2) 0.0394(3) 0.0261(2) 0.0025(2) -0.00664(16) -0.00094(19)
Br2 0.0160(2) 0.0376(3) 0.0339(3) 0.0011(2) -0.00888(18) 0.0006(2)
C1 0.0102(16) 0.013(2) 0.021(2) 0.0002(17) -0.0042(14) -0.0028(15)
C2 0.0142(18) 0.017(2) 0.016(2) 0.0006(16) -0.0061(15) -0.0006(14)
C3 0.0133(17) 0.014(2) 0.027(2) 0.0010(19) -0.0013(15) -0.0022(16)
C4 0.0134(18) 0.016(2) 0.018(2) -0.0008(16) 0.0009(15) -0.0005(14)
C5 0.0187(18) 0.015(2) 0.027(2) 0.001(2) 0.0025(16) 0.0032(17)
C6 0.0133(19) 0.026(2) 0.022(2) 0.0007(18) -0.0018(16) 0.0047(15)
C7 0.0136(18) 0.029(2) 0.016(2) 0.0030(18) -0.0051(15) -0.0039(16)
C8 0.0159(18) 0.025(2) 0.0148(19) -0.001(2) -0.0050(14) -0.0003(18)
C9 0.0122(18) 0.018(2) 0.022(2) 0.0022(17) -0.0024(16) -0.0006(14)
C10 0.0129(18) 0.022(2) 0.019(2) 0.0015(18) -0.0006(16) -0.0018(15)
C11 0.0119(18) 0.023(3) 0.019(2) 0.0013(17) -0.0055(15) 0.0017(14)
C12 0.0194(19) 0.022(3) 0.022(2) -0.0023(18) 0.0005(16) -0.0005(16)
C13 0.029(2) 0.024(3) 0.028(3) 0.003(2) 0.0046(19) 0.0004(18)
C14 0.035(2) 0.015(3) 0.031(2) 0.000(2) -0.0002(19) 0.0011(19)
C15 0.036(2) 0.027(3) 0.026(2) -0.003(2) 0.0040(19) 0.0018(19)
C16 0.022(2) 0.029(3) 0.017(2) -0.0007(18) 0.0019(17) -0.0019(17)
C17 0.018(2) 0.025(3) 0.021(2) -0.0037(19) -0.0008(16) -0.0007(16)
C18 0.027(2) 0.022(2) 0.032(3) -0.0070(19) 0.0059(19) -0.0085(17)
C19 0.044(3) 0.028(3) 0.035(3) -0.005(2) 0.013(2) -0.019(2)
C20 0.029(3) 0.053(4) 0.057(4) -0.022(3) 0.022(2) -0.022(2)
C21 0.010(2) 0.053(4) 0.055(3) -0.023(3) 0.001(2) -0.006(2)
C22 0.0131(19) 0.038(3) 0.027(2) -0.0116(19) -0.0019(17) -0.0018(16)
C23 0.0137(17) 0.024(2) 0.0132(18) -0.001(2) -0.0050(13) -0.0043(19)
C24 0.033(3) 0.054(4) 0.033(3) -0.001(3) 0.018(2) -0.013(3)
C25 0.0144(19) 0.021(2) 0.021(2) -0.0042(18) 0.0007(16) -0.0008(16)
C26 0.0144(19) 0.031(3) 0.035(3) -0.006(2) -0.0078(18) -0.0080(17)
C27 0.0106(17) 0.018(2) 0.021(2) -0.0008(17) -0.0022(15) 0.0004(15)
C28 0.0152(17) 0.022(2) 0.023(2) 0.000(2) -0.0024(14) -0.0002(17)
C29 0.0141(18) 0.016(2) 0.021(2) -0.0009(17) -0.0015(16) -0.0016(15)
C30 0.0201(19) 0.024(2) 0.027(2) 0.001(2) -0.0013(16) -0.0064(18)
C31 0.0137(19) 0.026(2) 0.026(2) -0.0039(19) 0.0011(16) -0.0073(16)
C32 0.0173(19) 0.023(2) 0.019(2) -0.0041(18) -0.0059(16) -0.0004(16)
C33 0.0143(19) 0.017(2) 0.019(2) -0.0016(16) -0.0020(15) 0.0005(14)
C34 0.0149(19) 0.019(2) 0.021(2) -0.0025(18) -0.0013(15) -0.0013(15)
C35 0.0115(18) 0.020(2) 0.027(2) 0.0011(18) -0.0011(16) -0.0017(14)
C36 0.0119(18) 0.023(2) 0.020(2) 0.0029(17) -0.0077(15) -0.0038(14)
C37 0.0145(18) 0.026(3) 0.025(2) 0.0027(19) -0.0032(15) -0.0045(16)
C38 0.021(2) 0.028(3) 0.023(2) -0.0033(19) -0.0018(17) -0.0013(17)
C39 0.025(2) 0.023(3) 0.031(2) 0.001(2) -0.0072(18) -0.0009(19)
C40 0.0133(19) 0.029(2) 0.026(2) 0.0052(19) -0.0026(17) -0.0028(16)
C41 0.0128(18) 0.025(2) 0.017(2) 0.0015(18) 0.0003(15) 0.0001(15)
C42 0.0168(19) 0.025(2) 0.029(2) -0.0008(19) -0.0013(17) 0.0025(16)
C43 0.034(2) 0.028(3) 0.028(2) 0.000(2) 0.0052(18) 0.007(2)
C44 0.020(2) 0.038(3) 0.033(3) 0.007(2) 0.0067(18) 0.0131(18)
C45 0.016(2) 0.040(3) 0.032(3) 0.011(2) 0.0000(18) 0.0051(18)
C46 0.018(2) 0.029(3) 0.022(2) -0.0011(19) 0.0010(17) 0.0001(16)
C47 0.0121(19) 0.024(3) 0.017(2) -0.0015(18) -0.0032(15) -0.0006(17)
C48 0.018(2) 0.046(3) 0.021(3) 0.008(2) 0.0077(17) 0.006(2)
C49 0.032(2) 0.020(3) 0.030(3) 0.008(2) -0.003(2) -0.0011(18)
C50 0.0114(18) 0.020(2) 0.018(2) -0.0040(18) 0.0025(16) 0.0015(15)
C51 0.0122(18) 0.020(2) 0.015(2) 0.0022(17) -0.0046(15) 0.0000(15)
C52 0.036(3) 0.035(3) 0.036(3) -0.003(2) -0.021(2) 0.018(2)
N1 0.0091(14) 0.0216(18) 0.0200(16) -0.0032(17) -0.0032(11) 0.0006(15)
N2 0.0114(16) 0.021(2) 0.0228(19) 0.0037(15) -0.0033(13) -0.0028(13)
O1 0.0171(14) 0.0244(19) 0.0317(18) -0.0018(14) 0.0018(12) -0.0014(12)
O2 0.0197(14) 0.0285(18) 0.0256(17) -0.0025(13) 0.0058(12) -0.0011(12)
O3 0.0218(14) 0.0293(18) 0.0294(17) 0.0012(13) -0.0102(12) 0.0007(12)
O4 0.0141(13) 0.0238(19) 0.0265(16) -0.0011(13) -0.0060(11) -0.0075(11)
O5 0.0181(15) 0.0251(19) 0.0303(18) 0.0021(14) 0.0030(12) 0.0021(12)
O6 0.0163(14) 0.0277(17) 0.0268(17) 0.0038(13) 0.0053(12) 0.0044(12)
O7 0.0176(14) 0.0238(17) 0.0312(18) -0.0019(13) -0.0089(12) 0.0040(11)
O8 0.0191(14) 0.0284(18) 0.0258(17) -0.0053(14) -0.0039(12) 0.0029(12)

loop_
_atom_type_symbol
_atom_type_description
_atom_type_scat_dispersion_real
_atom_type_scat_dispersion_imag
_atom_type_scat_source
C C 0.0033 0.0016 'International Tables Vol C Tables 4.2.6.8 and 6.1.1.4'
H H 0.0000 0.0000 'International Tables Vol C Tables 4.2.6.8 and 6.1.1.4'
N N 0.0061 0.0033 'International Tables Vol C Tables 4.2.6.8 and 6.1.1.4'
O O 0.0106 0.0060 'International Tables Vol C Tables 4.2.6.8 and 6.1.1.4'
Br Br -0.2901 2.4595 'International Tables Vol C Tables 4.2.6.8 and 6.1.1.4'

loop_
_geom_angle_atom_site_label_1
_geom_angle_atom_site_label_2
_geom_angle_atom_site_label_3
_geom_angle
N1 C1 C17 111.7(3)
N1 C1 C2 110.1(3)
C17 C1 C2 112.7(3)
N1 C1 H1 107.3
C17 C1 H1 107.3
C2 C1 H1 107.3
C23 C2 C3 110.0(3)
C23 C2 C25 105.4(3)
C3 C2 C25 113.0(3)
C23 C2 C1 110.6(3)
C3 C2 C1 109.5(3)
C25 C2 C1 108.3(3)
C4 C3 C2 106.9(3)
C4 C3 H3A 110.3
C2 C3 H3A 110.3
C4 C3 H3B 110.3
C2 C3 H3B 110.3
H3A C3 H3B 108.6
C5 C4 C9 120.0(3)
C5 C4 C3 122.3(3)
C9 C4 C3 117.7(3)
C4 C5 C6 121.6(4)
C4 C5 H5 119.2
C6 C5 H5 119.2
C7 C6 C5 117.3(4)
C7 C6 H6 121.4
C5 C6 H6 121.4
C6 C7 C8 123.8(3)
C6 C7 Br1 118.6(3)
C8 C7 Br1 117.5(3)
C7 C8 C9 117.9(4)
C7 C8 H8 121.0
C9 C8 H8 121.0
N1 C9 C4 121.2(3)
N1 C9 C8 119.4(4)
C4 C9 C8 119.3(4)
N1 C10 C11 117.4(3)
N1 C10 H10A 108.0
C11 C10 H10A 108.0
N1 C10 H10B 108.0
C11 C10 H10B 108.0
H10A C10 H10B 107.2
C16 C11 C12 118.8(4)
C16 C11 C10 118.6(3)
C12 C11 C10 122.6(4)
C11 C12 C13 120.6(4)
C11 C12 H12 119.7
C13 C12 H12 119.7
C14 C13 C12 120.1(4)
C14 C13 H13 120.0
C12 C13 H13 120.0
C15 C14 C13 120.1(4)
C15 C14 H14 119.9
C13 C14 H14 119.9
C14 C15 C16 119.4(4)
C14 C15 H15 120.3
C16 C15 H15 120.3
C11 C16 C15 121.0(4)
C11 C16 H16 119.5
C15 C16 H16 119.5
C18 C17 C22 118.7(4)
C18 C17 C1 122.4(3)
C22 C17 C1 118.8(4)
C17 C18 C19 121.0(4)
C17 C18 H18 119.5
C19 C18 H18 119.5
C20 C19 C18 120.4(5)
C20 C19 H19 119.8
C18 C19 H19 119.8
C21 C20 C19 119.2(4)
C21 C20 H20 120.4
C19 C20 H20 120.4
C20 C21 C22 121.5(4)
C20 C21 H21 119.2
C22 C21 H21 119.2
C21 C22 C17 119.1(4)
C21 C22 H22 120.4
C17 C22 H22 120.4
O1 C23 O2 124.9(4)
O1 C23 C2 124.7(4)
O2 C23 C2 110.4(4)
O2 C24 H24A 109.5
O2 C24 H24B 109.5
H24A C24 H24B 109.5
O2 C24 H24C 109.5
H24A C24 H24C 109.5
H24B C24 H24C 109.5
O3 C25 O4 124.9(3)
O3 C25 C2 122.6(4)
O4 C25 C2 112.5(3)
O4 C26 H26A 109.5
O4 C26 H26B 109.5
H26A C26 H26B 109.5
O4 C26 H26C 109.5
H26A C26 H26C 109.5
H26B C26 H26C 109.5
N2 C27 C41 111.2(3)
N2 C27 C51 110.0(3)
C41 C27 C51 112.6(3)
N2 C27 H27 107.6
C41 C27 H27 107.6
C51 C27 H27 107.6
C29 C28 C51 107.0(3)
C29 C28 H28A 110.3
C51 C28 H28A 110.3
C29 C28 H28B 110.3
C51 C28 H28B 110.3
H28A C28 H28B 108.6
C34 C29 C30 119.2(3)
C34 C29 C28 118.1(3)
C30 C29 C28 122.7(4)
C29 C30 C31 121.5(4)
C29 C30 H30 119.2
C31 C30 H30 119.2
C32 C31 C30 117.7(4)
C32 C31 H31 121.2
C30 C31 H31 121.2
C31 C32 C33 123.3(3)
C31 C32 Br2 119.4(3)
C33 C32 Br2 117.2(3)
C32 C33 C34 117.8(4)
C32 C33 H33 121.1
C34 C33 H33 121.1
C29 C34 N2 119.6(3)
C29 C34 C33 120.5(3)
N2 C34 C33 119.9(4)
N2 C35 C36 117.5(3)
N2 C35 H35A 107.9
C36 C35 H35A 107.9
N2 C35 H35B 107.9
C36 C35 H35B 107.9
H35A C35 H35B 107.2
C37 C36 C40 118.7(4)
C37 C36 C35 123.5(4)
C40 C36 C35 117.8(4)
C36 C37 C38 120.7(4)
C36 C37 H37 119.7
C38 C37 H37 119.7
C39 C38 C37 119.6(4)
C39 C38 H38 120.2
C37 C38 H38 120.2
C38 C39 C49 120.2(4)
C38 C39 H39 119.9
C49 C39 H39 119.9
C49 C40 C36 120.3(4)
C49 C40 H40 119.9
C36 C40 H40 119.9
C42 C41 C46 119.4(4)
C42 C41 C27 123.0(3)
C46 C41 C27 117.6(4)
C41 C42 C43 120.7(4)
C41 C42 H42 119.6
C43 C42 H42 119.6
C44 C43 C42 119.3(4)
C44 C43 H43 120.3
C42 C43 H43 120.3
C45 C44 C43 120.6(4)
C45 C44 H44 119.7
C43 C44 H44 119.7
C44 C45 C46 120.6(4)
C44 C45 H45 119.7
C46 C45 H45 119.7
C45 C46 C41 119.2(4)
C45 C46 H46 120.4
C41 C46 H46 120.4
O5 C47 O6 125.4(4)
O5 C47 C51 124.7(4)
O6 C47 C51 109.8(4)
O6 C48 H48A 109.5
O6 C48 H48B 109.5
H48A C48 H48B 109.5
O6 C48 H48C 109.5
H48A C48 H48C 109.5
H48B C48 H48C 109.5
C40 C49 C39 120.5(4)
C40 C49 H49 119.8
C39 C49 H49 119.8
O8 C50 O7 124.6(3)
O8 C50 C51 122.8(3)
O7 C50 C51 112.6(3)
C50 C51 C28 113.6(3)
C50 C51 C47 105.9(3)
C28 C51 C47 109.2(3)
C50 C51 C27 109.0(3)
C28 C51 C27 109.7(3)
C47 C51 C27 109.3(3)
O7 C52 H52A 109.5
O7 C52 H52B 109.5
H52A C52 H52B 109.5
O7 C52 H52C 109.5
H52A C52 H52C 109.5
H52B C52 H52C 109.5
C9 N1 C10 121.1(3)
C9 N1 C1 122.4(3)
C10 N1 C1 116.5(3)
C34 N2 C35 120.8(3)
C34 N2 C27 122.8(3)
C35 N2 C27 115.9(3)
C23 O2 C24 115.7(4)
C25 O4 C26 114.9(3)
C47 O6 C48 114.4(3)
C50 O7 C52 114.6(3)

loop_
_geom_bond_atom_site_label_1
_geom_bond_atom_site_label_2
_geom_bond_distance
Br1 C7 1.922(4)
Br2 C32 1.910(4)
C1 N1 1.474(4)
C1 C17 1.528(5)
C1 C2 1.556(5)
C1 H1 1.0000
C2 C23 1.528(5)
C2 C3 1.538(5)
C2 C25 1.541(5)
C3 C4 1.519(5)
C3 H3A 0.9900
C3 H3B 0.9900
C4 C5 1.383(5)
C4 C9 1.401(5)
C5 C6 1.397(5)
C5 H5 0.9500
C6 C7 1.376(6)
C6 H6 0.9500
C7 C8 1.385(5)
C8 C9 1.418(5)
C8 H8 0.9500
C9 N1 1.392(4)
C10 N1 1.454(5)
C10 C11 1.527(5)
C10 H10A 0.9900
C10 H10B 0.9900
C11 C16 1.386(6)
C11 C12 1.386(5)
C12 C13 1.387(6)
C12 H12 0.9500
C13 C14 1.383(6)
C13 H13 0.9500
C14 C15 1.382(6)
C14 H14 0.9500
C15 C16 1.393(6)
C15 H15 0.9500
C16 H16 0.9500
C17 C18 1.393(6)
C17 C22 1.410(5)
C18 C19 1.398(5)
C18 H18 0.9500
C19 C20 1.384(7)
C19 H19 0.9500
C20 C21 1.380(7)
C20 H20 0.9500
C21 C22 1.406(6)
C21 H21 0.9500
C22 H22 0.9500
C23 O1 1.205(5)
C23 O2 1.337(5)
C24 O2 1.453(5)
C24 H24A 0.9800
C24 H24B 0.9800
C24 H24C 0.9800
C25 O3 1.206(4)
C25 O4 1.328(5)
C26 O4 1.462(4)
C26 H26A 0.9800
C26 H26B 0.9800
C26 H26C 0.9800
C27 N2 1.481(4)
C27 C41 1.535(5)
C27 C51 1.560(5)
C27 H27 1.0000
C28 C29 1.504(5)
C28 C51 1.536(5)
C28 H28A 0.9900
C28 H28B 0.9900
C29 C34 1.395(5)
C29 C30 1.396(5)
C30 C31 1.401(5)
C30 H30 0.9500
C31 C32 1.372(6)
C31 H31 0.9500
C32 C33 1.398(5)
C33 C34 1.408(5)
C33 H33 0.9500
C34 N2 1.405(5)
C35 N2 1.456(5)
C35 C36 1.512(5)
C35 H35A 0.9900
C35 H35B 0.9900
C36 C37 1.392(5)
C36 C40 1.402(5)
C37 C38 1.401(6)
C37 H37 0.9500
C38 C39 1.376(6)
C38 H38 0.9500
C39 C49 1.385(6)
C39 H39 0.9500
C40 C49 1.384(6)
C40 H40 0.9500
C41 C42 1.388(5)
C41 C46 1.417(5)
C42 C43 1.402(5)
C42 H42 0.9500
C43 C44 1.396(6)
C43 H43 0.9500
C44 C45 1.376(6)
C44 H44 0.9500
C45 C46 1.401(5)
C45 H45 0.9500
C46 H46 0.9500
C47 O5 1.192(5)
C47 O6 1.333(5)
C47 C51 1.551(5)
C48 O6 1.471(5)
C48 H48A 0.9800
C48 H48B 0.9800
C48 H48C 0.9800
C49 H49 0.9500
C50 O8 1.211(4)
C50 O7 1.320(5)
C50 C51 1.533(5)
C52 O7 1.460(4)
C52 H52A 0.9800
C52 H52B 0.9800
C52 H52C 0.9800
